data_9001935
loop_
_publ_author_name
'Evans, B. W.'
'Yang, H.'

_publ_section_title
;
 Fe-Mg order-disorder in tremolite-actinolite-ferro-actinolite at ambient
 and high temperature
 Sample: C59, AMNH 44973, from Cumberland, Rhode Island in a quartzite
 after heating at 700 C
;
_journal_name_full 'American Mineralogist'
_journal_page_first 458
_journal_page_last 475
_journal_volume 83
_journal_year 1998
_chemical_formula_sum
;Al0.282 Ca1.736 F0.048 Fe2.823 H1.894 K0.024 Mg1.979 Mn0.336 Na0.176 O23.952
 Si7.792 Ti0.006
;
_chemical_name_mineral Actinolite
_space_group_IT_number 12
_symmetry_space_group_name_Hall '-C 2y'
_symmetry_space_group_name_H-M 'C 1 2/m 1'
_cell_angle_alpha 90
_cell_angle_beta 104.62
_cell_angle_gamma 90
_cell_formula_units_Z 2
_cell_length_a 9.890
_cell_length_b 18.194
_cell_length_c 5.306
_cell_volume 923.841
_database_code_amcsd 0001996
_exptl_crystal_density_diffrn 3.277
_exptl_crystal_thermal_history 'after heating at 700 C'
_cod_original_formula_sum
;Fe2.823 Mn.336 Mg1.979 Al.282 Ti.006 Ca1.736 Na.176 Si7.792 K.024 H1.894
 O23.952 F.048
;
_cod_database_code 9001935

loop_
_space_group_symop_operation_xyz
x,y,z
1/2+x,1/2+y,z
x,-y,z
1/2+x,1/2-y,z
-x,y,-z
1/2-x,1/2+y,-z
-x,-y,-z
1/2-x,1/2-y,-z

loop_
_atom_site_aniso_label
_atom_site_aniso_U_11
_atom_site_aniso_U_22
_atom_site_aniso_U_33
_atom_site_aniso_U_12
_atom_site_aniso_U_13
_atom_site_aniso_U_23
Fe1 0.00928 0.00671 0.00668 0.00000 0.00224 0.00000
Mn1 0.00928 0.00671 0.00668 0.00000 0.00224 0.00000
Mg1 0.00928 0.00671 0.00668 0.00000 0.00224 0.00000
Fe2 0.00789 0.00671 0.00734 0.00000 0.00199 0.00000
Mn2 0.00789 0.00671 0.00734 0.00000 0.00199 0.00000
Mg2 0.00789 0.00671 0.00734 0.00000 0.00199 0.00000
Al2 0.00789 0.00671 0.00734 0.00000 0.00199 0.00000
Ti2 0.00789 0.00671 0.00734 0.00000 0.00199 0.00000
Fe3 0.00789 0.00503 0.00574 0.00000 0.00124 0.00000
Mg3 0.00789 0.00503 0.00574 0.00000 0.00124 0.00000
Fe4 0.01299 0.01509 0.01269 0.00000 0.00772 0.00000
Mn4 0.01299 0.01509 0.01269 0.00000 0.00772 0.00000
Mg4 0.01299 0.01509 0.01269 0.00000 0.00772 0.00000
Ca4 0.01299 0.01509 0.01269 0.00000 0.00772 0.00000
Na4 0.01299 0.01509 0.01269 0.00000 0.00772 0.00000
Si1 0.00603 0.00503 0.00548 0.00000 0.00075 0.00000
Al1 0.00603 0.00503 0.00548 0.00000 0.00075 0.00000
Si2 0.00650 0.00503 0.00534 -0.00088 0.00075 0.00000
O1 0.00789 0.01006 0.00841 -0.00088 0.00174 0.00000
O2 0.00742 0.01006 0.00895 0.00000 0.00075 0.00000
O3 0.01021 0.01006 0.01082 0.00000 0.00224 0.00000
F3 0.01021 0.01006 0.01082 0.00000 0.00224 0.00000
O4 0.01345 0.00838 0.01255 -0.00353 0.00249 0.00000
O5 0.00928 0.01342 0.00828 0.00088 0.00149 0.00426
O6 0.00974 0.01342 0.00868 0.00000 0.00149 -0.00379
O7 0.01021 0.00671 0.01843 0.00000 0.00174 0.00000

loop_
_atom_site_label
_atom_site_fract_x
_atom_site_fract_y
_atom_site_fract_z
_atom_site_occupancy
_atom_site_type_symbol
_atom_site_attached_hydrogens
Fe1 0.00000 0.08880 0.50000 0.55700 Fe 0
Mn1 0.00000 0.08880 0.50000 0.04100 Mn 0
Mg1 0.00000 0.08880 0.50000 0.40200 Mg 0
Fe2 0.00000 0.17840 0.00000 0.51600 Fe 0
Mn2 0.00000 0.17840 0.00000 0.11000 Mn 0
Mg2 0.00000 0.17840 0.00000 0.33500 Mg 0
Al2 0.00000 0.17840 0.00000 0.03700 Al 0
Ti2 0.00000 0.17840 0.00000 0.00300 Ti 0
Fe3 0.00000 0.00000 0.00000 0.54100 Fe 0
Mg3 0.00000 0.00000 0.00000 0.45900 Mg 0
Fe4 0.00000 0.27670 0.50000 0.06800 Fe 0
Mn4 0.00000 0.27670 0.50000 0.01700 Mn 0
Mg4 0.00000 0.27670 0.50000 0.02300 Mg 0
Ca4 0.00000 0.27670 0.50000 0.86800 Ca 0
Na4 0.00000 0.27670 0.50000 0.02400 Na 0
Si1 0.28030 0.08400 0.29410 0.94800 Si 0
Al1 0.28030 0.08400 0.29410 0.05200 Al 0
Si2 0.28960 0.17030 0.80180 1.00000 Si 0
NaA(m) 0.02500 0.50000 0.06300 0.06400 Na 0
KA(m) 0.02500 0.50000 0.06300 0.01200 K 0
H 0.19700 0.00000 0.73400 0.94700 H 0
O1 0.11170 0.08680 0.21490 1.00000 O 0
O2 0.12090 0.17290 0.72210 1.00000 O 0
O3 0.11060 0.00000 0.71360 0.97600 O 0
F3 0.11060 0.00000 0.71360 0.02400 F 0
O4 0.36700 0.24640 0.79010 1.00000 O 0
O5 0.34550 0.13360 0.09510 1.00000 O 0
O6 0.34320 0.11840 0.58610 1.00000 O 0
O7 0.33510 0.00000 0.28870 1.00000 O 0

loop_
_cod_changelog_entry_id
_cod_changelog_entry_author
_cod_changelog_entry_date
_cod_changelog_entry_text
1
;cod-tools version 3.8.0
Id: cif_guess_AMCSD_atom_types 9581 2023-05-17 12:35:41Z saulius
;
2023-05-23T09:16:34+03:00
;Derived atom types and hydrogen counts
from atom names that follow the AMCSD naming convention
(Wat == water, O-H == hydroxyl).
;

loop_
_cod_related_entry_id
_cod_related_entry_database
_cod_related_entry_code
1 AMCSD 0001996
